data_4117866
loop_
_publ_author_name
'Aaron T. Herrmann'
'Lindsay L. Smith'
'Armen Zakarian'

_publ_section_title
;
 A Simple Method for Asymmetric Trifluoromethylation of N-Acyl
 Oxazolidinones via Ru-Catalyzed Radical Addition to Zirconium Enolates
;
_journal_name_full 'Journal of the American Chemical Society'
_journal_page_first 6976
_journal_page_last 6979
_journal_paper_doi 10.1021/ja302552e
_journal_volume 134
_journal_year 2012
_chemical_formula_sum 'C25 H Cl4 N O3 Zr'
_chemical_formula_weight 596.29
_chemical_name_systematic
;
 ?
;
_space_group_IT_number 19
_symmetry_cell_setting orthorhombic
_symmetry_space_group_name_Hall 'P 2ac 2ab'
_symmetry_space_group_name_H-M 'P 21 21 21'
_atom_sites_solution_hydrogens geom
_atom_sites_solution_primary direct
_atom_sites_solution_secondary difmap
_audit_creation_method SHELXL-97
_cell_angle_alpha 90.00
_cell_angle_beta 90.00
_cell_angle_gamma 90.00
_cell_formula_units_Z 4
_cell_length_a 8.0419(15)
_cell_length_b 13.342(2)
_cell_length_c 18.841(4)
_cell_measurement_temperature 100(2)
_cell_volume 2021.5(6)
_computing_structure_refinement 'SHELXL-97 (Sheldrick, 1997)'
_diffrn_ambient_temperature 100(2)
_diffrn_measured_fraction_theta_full 0.958
_diffrn_measured_fraction_theta_max 0.958
_diffrn_radiation_monochromator graphite
_diffrn_radiation_source 'fine-focus sealed tube'
_diffrn_radiation_type MoK\a
_diffrn_radiation_wavelength 0.71073
_diffrn_reflns_av_R_equivalents 0.0292
_diffrn_reflns_av_sigmaI/netI 0.0644
_diffrn_reflns_limit_h_max 11
_diffrn_reflns_limit_h_min -3
_diffrn_reflns_limit_k_max 17
_diffrn_reflns_limit_k_min -17
_diffrn_reflns_limit_l_max 26
_diffrn_reflns_limit_l_min -26
_diffrn_reflns_number 8246
_diffrn_reflns_theta_full 30.48
_diffrn_reflns_theta_max 30.48
_diffrn_reflns_theta_min 1.87
_exptl_absorpt_coefficient_mu 1.106
_exptl_crystal_density_diffrn 1.959
_exptl_crystal_F_000 1160
_refine_diff_density_max 0.546
_refine_diff_density_min -0.484
_refine_diff_density_rms 0.091
_refine_ls_abs_structure_details 'Flack H D (1983), Acta Cryst. A39, 876-881'
_refine_ls_abs_structure_Flack 1.00(5)
_refine_ls_extinction_method none
_refine_ls_goodness_of_fit_ref 0.998
_refine_ls_hydrogen_treatment mixed
_refine_ls_matrix_type full
_refine_ls_number_parameters 220
_refine_ls_number_reflns 5691
_refine_ls_number_restraints 0
_refine_ls_restrained_S_all 0.998
_refine_ls_R_factor_all 0.0600
_refine_ls_R_factor_gt 0.0395
_refine_ls_shift/su_max 0.001
_refine_ls_shift/su_mean 0.000
_refine_ls_structure_factor_coef Fsqd
_refine_ls_weighting_details 'calc w=1/[\s^2^(Fo^2^)+(0.0301P)^2^+0.0000P] where P=(Fo^2^+2Fc^2^)/3'
_refine_ls_weighting_scheme calc
_refine_ls_wR_factor_gt 0.0718
_refine_ls_wR_factor_ref 0.0780
_reflns_number_gt 4605
_reflns_number_total 5691
_reflns_threshold_expression >2sigma(I)
_cod_data_source_file ja302552e_si_004.cif
_cod_data_source_block th_5_15_0m
_cod_database_code 4117866

loop_
_symmetry_equiv_pos_as_xyz
'x, y, z'
'x+1/2, -y+1/2, -z'
'-x, y+1/2, -z+1/2'
'-x+1/2, -y, z+1/2'

loop_
_atom_site_label
_atom_site_type_symbol
_atom_site_fract_x
_atom_site_fract_y
_atom_site_fract_z
_atom_site_U_iso_or_equiv
_atom_site_adp_type
_atom_site_occupancy
_atom_site_symmetry_multiplicity
_atom_site_calc_flag
_atom_site_refinement_flags
Zr1 Zr 0.76160(4) 0.95658(2) 0.112972(14) 0.01500(7) Uani 1 1 d .
Cl2 Cl 0.73506(19) 0.84864(6) 0.01491(4) 0.0373(3) Uani 1 1 d .
Cl1 Cl 0.47154(11) 0.95890(11) 0.14330(6) 0.0383(3) Uani 1 1 d .
Cl3 Cl 0.75622(14) 1.11664(5) 0.05553(4) 0.02236(17) Uani 1 1 d .
Cl4 Cl 1.05703(10) 0.94714(8) 0.12174(5) 0.0306(2) Uani 1 1 d .
O2 O 0.7650(4) 0.83554(15) 0.19263(10) 0.0200(5) Uani 1 1 d .
O1 O 0.7865(3) 1.03460(16) 0.21655(11) 0.0195(5) Uani 1 1 d .
O3 O 0.7320(4) 0.75593(15) 0.29451(10) 0.0196(5) Uani 1 1 d .
C13 C 1.3304(5) 1.1089(3) 0.3741(2) 0.0312(9) Uani 1 1 d .
H13 H 1.3976 1.1673 0.3713 0.037 Uiso 1 1 calc R
C9 C 1.0157(4) 0.8505(3) 0.38626(19) 0.0177(7) Uani 1 1 d .
H9A H 1.0276 0.8195 0.4337 0.021 Uiso 1 1 calc R
H9B H 1.0507 0.8003 0.3505 0.021 Uiso 1 1 calc R
C7 C 0.7671(6) 0.6935(2) 0.41363(16) 0.0229(8) Uani 1 1 d .
H7A H 0.6930 0.6376 0.4020 0.034 Uiso 1 1 calc R
H7B H 0.7593 0.7083 0.4645 0.034 Uiso 1 1 calc R
H7C H 0.8818 0.6754 0.4017 0.034 Uiso 1 1 calc R
C15 C 1.1635(4) 0.9954(3) 0.44181(19) 0.0199(7) Uani 1 1 d .
H15 H 1.1169 0.9759 0.4860 0.024 Uiso 1 1 calc R
C14 C 1.2639(5) 1.0797(3) 0.43835(18) 0.0271(8) Uani 1 1 d .
H14 H 1.2868 1.1172 0.4801 0.033 Uiso 1 1 calc R
C6 C 0.5362(4) 0.8134(3) 0.3826(2) 0.0244(8) Uani 1 1 d .
H6A H 0.5087 0.8709 0.3524 0.037 Uiso 1 1 calc R
H6B H 0.5184 0.8312 0.4325 0.037 Uiso 1 1 calc R
H6C H 0.4649 0.7566 0.3700 0.037 Uiso 1 1 calc R
C4 C 0.8030(6) 1.1983(3) 0.3039(2) 0.0345(11) Uani 1 1 d .
H4A H 0.9001 1.2090 0.2734 0.052 Uiso 1 1 calc R
H4B H 0.8035 1.2476 0.3425 0.052 Uiso 1 1 calc R
H4C H 0.7013 1.2060 0.2758 0.052 Uiso 1 1 calc R
C12 C 1.2993(4) 1.0533(3) 0.31384(19) 0.0261(8) Uani 1 1 d .
H12 H 1.3460 1.0732 0.2697 0.031 Uiso 1 1 calc R
C11 C 1.2004(4) 0.9687(3) 0.31737(16) 0.0209(8) Uani 1 1 d .
H11 H 1.1803 0.9303 0.2758 0.025 Uiso 1 1 calc R
N1 N 0.8057(3) 0.9159(2) 0.30134(13) 0.0131(6) Uani 1 1 d .
C1 C 0.7667(4) 0.8356(2) 0.25742(15) 0.0161(6) Uani 1 1 d .
C8 C 0.8324(4) 0.8759(2) 0.37407(15) 0.0144(6) Uani 1 1 d .
H8 H 0.7929 0.9252 0.4104 0.017 Uiso 1 1 calc R
C5 C 0.7164(4) 0.7850(2) 0.37155(15) 0.0175(7) Uani 1 1 d .
C2 C 0.8028(4) 1.0142(2) 0.27998(17) 0.0136(7) Uani 1 1 d .
C10 C 1.1302(4) 0.9395(2) 0.38178(19) 0.0184(7) Uani 1 1 d .
C3 C 0.8095(4) 1.0936(2) 0.33491(17) 0.0180(7) Uani 1 1 d .
H3A H 0.9134 1.0861 0.3626 0.022 Uiso 1 1 calc R
H3B H 0.7149 1.0848 0.3679 0.022 Uiso 1 1 calc R

loop_
_atom_site_aniso_label
_atom_site_aniso_U_11
_atom_site_aniso_U_22
_atom_site_aniso_U_33
_atom_site_aniso_U_23
_atom_site_aniso_U_13
_atom_site_aniso_U_12
Zr1 0.01742(14) 0.01572(14) 0.01188(11) 0.00136(12) -0.00102(14) 0.00024(16)
Cl2 0.0734(8) 0.0220(4) 0.0166(3) -0.0030(3) -0.0070(6) -0.0036(6)
Cl1 0.0179(4) 0.0524(7) 0.0446(6) 0.0105(6) 0.0037(4) -0.0008(5)
Cl3 0.0324(4) 0.0168(4) 0.0179(3) 0.0031(3) -0.0023(5) 0.0029(5)
Cl4 0.0180(4) 0.0306(5) 0.0434(6) 0.0077(5) 0.0011(4) 0.0051(4)
O2 0.0332(14) 0.0123(10) 0.0145(9) 0.0007(8) -0.0009(13) -0.0002(13)
O1 0.0305(13) 0.0134(11) 0.0145(9) 0.0010(9) -0.0019(9) -0.0009(11)
O3 0.0314(14) 0.0133(10) 0.0140(9) 0.0015(8) -0.0007(12) -0.0052(13)
C13 0.0257(19) 0.021(2) 0.047(3) 0.0070(18) -0.0032(18) 0.0010(16)
C9 0.0223(16) 0.0148(16) 0.0160(15) 0.0012(15) -0.0013(15) 0.0017(13)
C7 0.034(2) 0.0146(15) 0.0199(14) 0.0041(12) -0.0014(17) -0.0039(19)
C15 0.0213(17) 0.0212(19) 0.0172(17) 0.0020(14) -0.0017(14) 0.0055(15)
C14 0.029(2) 0.0231(17) 0.0297(17) -0.0001(14) -0.010(2) 0.0020(19)
C6 0.0205(17) 0.0241(19) 0.0287(19) 0.0046(18) -0.0006(17) -0.0056(14)
C4 0.063(3) 0.0119(18) 0.0283(19) -0.0012(15) -0.002(2) -0.0017(18)
C12 0.0222(17) 0.024(2) 0.0320(18) 0.0106(16) 0.0058(14) 0.0036(16)
C11 0.0192(16) 0.025(2) 0.0182(15) 0.0024(14) 0.0001(12) 0.0068(15)
N1 0.0162(14) 0.0122(13) 0.0110(12) 0.0002(10) -0.0028(10) -0.0005(11)
C1 0.0176(15) 0.0124(14) 0.0184(13) 0.0001(11) 0.0009(15) 0.0004(15)
C8 0.0207(15) 0.0139(16) 0.0087(14) 0.0041(12) -0.0021(12) 0.0005(13)
C5 0.0208(18) 0.0180(16) 0.0137(14) 0.0012(11) 0.0002(12) -0.0025(13)
C2 0.0108(14) 0.0137(16) 0.0164(15) 0.0005(12) -0.0004(11) 0.0007(11)
C10 0.0186(15) 0.0154(18) 0.0212(16) 0.0003(15) -0.0057(13) 0.0032(12)
C3 0.0231(17) 0.0172(18) 0.0138(15) -0.0010(13) -0.0013(13) 0.0004(13)

loop_
_atom_type_symbol
_atom_type_description
_atom_type_scat_dispersion_real
_atom_type_scat_dispersion_imag
_atom_type_scat_source
C C 0.0033 0.0016 'International Tables Vol C Tables 4.2.6.8 and 6.1.1.4'
H H 0.0000 0.0000 'International Tables Vol C Tables 4.2.6.8 and 6.1.1.4'
N N 0.0061 0.0033 'International Tables Vol C Tables 4.2.6.8 and 6.1.1.4'
O O 0.0106 0.0060 'International Tables Vol C Tables 4.2.6.8 and 6.1.1.4'
Cl Cl 0.1484 0.1585 'International Tables Vol C Tables 4.2.6.8 and 6.1.1.4'
Zr Zr -2.9673 0.5597 'International Tables Vol C Tables 4.2.6.8 and 6.1.1.4'

loop_
_geom_angle_atom_site_label_1
_geom_angle_atom_site_label_2
_geom_angle_atom_site_label_3
_geom_angle
O2 Zr1 O1 75.17(8)
O2 Zr1 Cl2 95.01(6)
O1 Zr1 Cl2 170.18(6)
O2 Zr1 Cl4 84.37(8)
O1 Zr1 Cl4 82.77(7)
Cl2 Zr1 Cl4 96.46(5)
O2 Zr1 Cl3 163.97(5)
O1 Zr1 Cl3 88.90(6)
Cl2 Zr1 Cl3 100.92(3)
Cl4 Zr1 Cl3 95.53(4)
O2 Zr1 Cl1 81.92(8)
O1 Zr1 Cl1 82.67(7)
Cl2 Zr1 Cl1 96.12(5)
Cl4 Zr1 Cl1 162.12(4)
Cl3 Zr1 Cl1 94.50(4)
C1 O2 Zr1 132.86(19)
C2 O1 Zr1 139.3(2)
C1 O3 C5 109.0(2)
C12 C13 C14 120.0(4)
C12 C13 H13 120.0
C14 C13 H13 120.0
C10 C9 C8 114.0(3)
C10 C9 H9A 108.8
C8 C9 H9A 108.8
C10 C9 H9B 108.8
C8 C9 H9B 108.8
H9A C9 H9B 107.6
C5 C7 H7A 109.5
C5 C7 H7B 109.5
H7A C7 H7B 109.5
C5 C7 H7C 109.5
H7A C7 H7C 109.5
H7B C7 H7C 109.5
C10 C15 C14 120.9(3)
C10 C15 H15 119.6
C14 C15 H15 119.6
C13 C14 C15 119.7(3)
C13 C14 H14 120.1
C15 C14 H14 120.1
C5 C6 H6A 109.5
C5 C6 H6B 109.5
H6A C6 H6B 109.5
C5 C6 H6C 109.5
H6A C6 H6C 109.5
H6B C6 H6C 109.5
C3 C4 H4A 109.5
C3 C4 H4B 109.5
H4A C4 H4B 109.5
C3 C4 H4C 109.5
H4A C4 H4C 109.5
H4B C4 H4C 109.5
C13 C12 C11 120.3(3)
C13 C12 H12 119.9
C11 C12 H12 119.9
C12 C11 C10 120.2(3)
C12 C11 H11 119.9
C10 C11 H11 119.9
C2 N1 C1 124.0(3)
C2 N1 C8 128.0(3)
C1 N1 C8 107.8(2)
O2 C1 O3 122.2(3)
O2 C1 N1 126.8(3)
O3 C1 N1 111.0(2)
N1 C8 C9 110.9(3)
N1 C8 C5 99.7(2)
C9 C8 C5 114.6(3)
N1 C8 H8 110.4
C9 C8 H8 110.4
C5 C8 H8 110.4
O3 C5 C7 106.0(2)
O3 C5 C6 106.1(3)
C7 C5 C6 112.9(3)
O3 C5 C8 100.5(2)
C7 C5 C8 117.3(3)
C6 C5 C8 112.3(3)
O1 C2 N1 119.8(3)
O1 C2 C3 121.5(3)
N1 C2 C3 118.5(3)
C15 C10 C11 118.9(3)
C15 C10 C9 119.9(3)
C11 C10 C9 121.2(3)
C2 C3 C4 112.9(3)
C2 C3 H3A 109.0
C4 C3 H3A 109.0
C2 C3 H3B 109.0
C4 C3 H3B 109.0
H3A C3 H3B 107.8

loop_
_geom_bond_atom_site_label_1
_geom_bond_atom_site_label_2
_geom_bond_distance
Zr1 O2 2.205(2)
Zr1 O1 2.221(2)
Zr1 Cl2 2.3523(9)
Zr1 Cl4 2.3849(10)
Zr1 Cl3 2.3944(8)
Zr1 Cl1 2.4018(10)
O2 C1 1.221(3)
O1 C2 1.233(3)
O3 C1 1.302(3)
O3 C5 1.508(3)
C13 C12 1.379(5)
C13 C14 1.380(5)
C13 H13 0.9500
C9 C10 1.504(5)
C9 C8 1.530(4)
C9 H9A 0.9900
C9 H9B 0.9900
C7 C5 1.511(4)
C7 H7A 0.9800
C7 H7B 0.9800
C7 H7C 0.9800
C15 C10 1.381(5)
C15 C14 1.386(5)
C15 H15 0.9500
C14 H14 0.9500
C6 C5 1.512(5)
C6 H6A 0.9800
C6 H6B 0.9800
C6 H6C 0.9800
C4 C3 1.515(5)
C4 H4A 0.9800
C4 H4B 0.9800
C4 H4C 0.9800
C12 C11 1.382(5)
C12 H12 0.9500
C11 C10 1.394(4)
C11 H11 0.9500
N1 C2 1.372(4)
N1 C1 1.390(4)
N1 C8 1.486(4)
C8 C5 1.531(5)
C8 H8 1.0000
C2 C3 1.482(4)
C3 H3A 0.9900
C3 H3B 0.9900
